data_4115638
loop_
_publ_author_name
'Fabrice Mathevet'
'Dominique Luneau'

_publ_contact_author
;
Luneau, Dominique
D\'epartement de Chimie
Universit\'e de Montr\'eal
CP 6128 Succursale Centre-Ville
Montr\'eal, Qu\'ebec H3C 3J7
;
_publ_contact_author_email Dominique.Luneau@umontreal.ca
_publ_contact_author_fax '514 343-7586'
_publ_contact_author_phone '514 343-2247'
_publ_section_title
;
 Interpenetrated 3D Polymeric Metal-Radical Networks Built from a
 Tetranitroxide Radical and Bis(hexafluoroacethylacetonato) Manganese(II)
;
_journal_name_full 'Journal of the American Chemical Society'
_journal_page_first 7465
_journal_page_last 7466
_journal_paper_doi 10.1021/ja016133h
_journal_volume 123
_journal_year 2001
_chemical_formula_sum 'C61 H56 F24 Mn2 N4 O12'
_chemical_formula_weight 1602.98
_chemical_name_systematic
;
 ?
;
_space_group_IT_number 92
_symmetry_cell_setting tetragonal
_symmetry_space_group_name_Hall 'P 4abw 2nw'
_symmetry_space_group_name_H-M 'P 41 21 2'
_atom_sites_solution_hydrogens geom
_atom_sites_solution_primary direct
_atom_sites_solution_secondary difmap
_audit_creation_method SHELXL-97
_cell_angle_alpha 90.00
_cell_angle_beta 90.00
_cell_angle_gamma 90.00
_cell_formula_units_Z 8
_cell_length_a 20.1716(5)
_cell_length_b 20.1716(5)
_cell_length_c 41.2300(17)
_cell_measurement_temperature 298(2)
_cell_volume 16776.2(9)
_computing_structure_refinement 'SHELXL-97 (Sheldrick, 1997)'
_computing_structure_solution 'SHELXS-97 (Sheldrick, 1990)'
_diffrn_ambient_temperature 298(2)
_diffrn_measured_fraction_theta_full 0.918
_diffrn_measured_fraction_theta_max 0.918
_diffrn_radiation_monochromator graphite
_diffrn_radiation_source 'fine-focus sealed tube'
_diffrn_radiation_type MoK\a
_diffrn_radiation_wavelength 0.71073
_diffrn_reflns_av_R_equivalents 0.1053
_diffrn_reflns_av_sigmaI/netI 0.2281
_diffrn_reflns_limit_h_max 27
_diffrn_reflns_limit_h_min -7
_diffrn_reflns_limit_k_max 23
_diffrn_reflns_limit_k_min -16
_diffrn_reflns_limit_l_max 48
_diffrn_reflns_limit_l_min -53
_diffrn_reflns_number 67398
_diffrn_reflns_theta_full 29.65
_diffrn_reflns_theta_max 29.65
_diffrn_reflns_theta_min 1.74
_exptl_absorpt_coefficient_mu 0.404
_exptl_crystal_density_diffrn 1.269
_exptl_crystal_F_000 6496
_refine_diff_density_max 1.044
_refine_diff_density_min -0.493
_refine_diff_density_rms 0.159
_refine_ls_abs_structure_details 'Flack H D (1983), Acta Cryst. A39, 876-881'
_refine_ls_abs_structure_Flack -0.02(3)
_refine_ls_extinction_method none
_refine_ls_goodness_of_fit_ref 0.980
_refine_ls_hydrogen_treatment mixed
_refine_ls_matrix_type full
_refine_ls_number_parameters 928
_refine_ls_number_reflns 21301
_refine_ls_number_restraints 0
_refine_ls_restrained_S_all 0.980
_refine_ls_R_factor_all 0.2469
_refine_ls_R_factor_gt 0.0761
_refine_ls_shift/su_max 0.223
_refine_ls_shift/su_mean 0.015
_refine_ls_structure_factor_coef Fsqd
_refine_ls_weighting_details 'calc w=1/[\s^2^(Fo^2^)+(0.1000P)^2^+0.0000P] where P=(Fo^2^+2Fc^2^)/3'
_refine_ls_weighting_scheme calc
_refine_ls_wR_factor_gt 0.2138
_refine_ls_wR_factor_ref 0.2495
_reflns_number_gt 6472
_reflns_number_total 21301
_reflns_threshold_expression >2sigma(I)
_cod_data_source_file ja016133h_s1.cif
_cod_data_source_block dl658
_cod_database_code 4115638

loop_
_symmetry_equiv_pos_as_xyz
'x, y, z'
'-x, -y, z+1/2'
'-y+1/2, x+1/2, z+1/4'
'y+1/2, -x+1/2, z+3/4'
'-x+1/2, y+1/2, -z+1/4'
'x+1/2, -y+1/2, -z+3/4'
'y, x, -z'
'-y, -x, -z+1/2'

loop_
_atom_site_label
_atom_site_type_symbol
_atom_site_fract_x
_atom_site_fract_y
_atom_site_fract_z
_atom_site_U_iso_or_equiv
_atom_site_adp_type
_atom_site_occupancy
_atom_site_symmetry_multiplicity
_atom_site_calc_flag
_atom_site_refinement_flags
Mn1 Mn -0.04727(2) 0.27277(2) 0.108270(10) 0.06483(13) Uani 1 1 d .
Mn2 Mn 0.44920(2) 0.263998(19) 0.119728(10) 0.06204(13) Uani 1 1 d .
O1 O -0.07237(8) 0.26930(8) 0.15780(4) 0.0634(6) Uani 1 1 d .
O2 O 0.36375(8) 0.20960(8) 0.10823(4) 0.0646(6) Uani 1 1 d .
O3 O 0.28815(8) 0.36891(8) 0.35456(4) 0.0684(6) Uani 1 1 d .
O4 O 0.18424(8) -0.07408(8) 0.32710(4) 0.0623(6) Uani 1 1 d .
O5 O -0.03585(10) 0.27327(10) 0.05690(4) 0.0898(7) Uani 1 1 d .
O6 O -0.09546(10) 0.36487(9) 0.09898(4) 0.0867(7) Uani 1 1 d .
O7 O 0.04173(10) 0.32764(9) 0.11978(5) 0.0875(7) Uani 1 1 d .
O8 O 0.02318(8) 0.19306(8) 0.10631(5) 0.0769(7) Uani 1 1 d .
O9 O 0.40526(10) 0.33457(9) 0.15060(4) 0.0796(7) Uani 1 1 d .
O10 O 0.46042(10) 0.20989(9) 0.16338(4) 0.0863(7) Uani 1 1 d .
O11 O 0.53647(10) 0.32339(9) 0.12558(5) 0.0858(7) Uani 1 1 d .
O12 O 0.51877(9) 0.19597(9) 0.09984(5) 0.0780(7) Uani 1 1 d .
N1 N -0.04728(10) 0.30328(10) 0.18166(5) 0.0640(7) Uani 1 1 d .
N2 N 0.34386(10) 0.15430(9) 0.12052(5) 0.0571(7) Uani 1 1 d .
N3 N 0.32497(10) 0.34784(10) 0.33109(5) 0.0633(7) Uani 1 1 d .
N4 N 0.13234(9) -0.04683(10) 0.31472(5) 0.0543(6) Uani 1 1 d .
C1 C 0.18914(11) 0.18619(10) 0.23633(5) 0.0409(7) Uani 1 1 d .
C2 C 0.12536(10) 0.21929(10) 0.22346(5) 0.0400(7) Uani 1 1 d .
C3 C 0.10595(12) 0.28466(11) 0.23008(6) 0.0590(9) Uani 1 1 d .
H3A H 0.1313 0.3095 0.2445 0.071 Uiso 1 1 calc R
C4 C 0.05265(12) 0.31277(11) 0.21661(6) 0.0551(8) Uani 1 1 d .
H4A H 0.0429 0.3570 0.2207 0.066 Uiso 1 1 calc R
C5 C 0.01187(11) 0.27571(12) 0.19645(5) 0.0486(8) Uani 1 1 d .
C6 C 0.02844(11) 0.21177(11) 0.18912(5) 0.0450(7) Uani 1 1 d .
H6A H 0.0015 0.1871 0.1754 0.054 Uiso 1 1 calc R
C7 C 0.08415(12) 0.18388(11) 0.20182(6) 0.0487(8) Uani 1 1 d .
H7A H 0.0953 0.1407 0.1962 0.058 Uiso 1 1 calc R
C8 C -0.08284(13) 0.36488(14) 0.19307(7) 0.0832(10) Uani 1 1 d .
C9 C -0.04410(19) 0.42461(14) 0.18277(10) 0.1319(17) Uani 1 1 d .
H9A H -0.0010 0.4235 0.1927 0.198 Uiso 1 1 calc R
H9B H -0.0671 0.4640 0.1894 0.198 Uiso 1 1 calc R
H9C H -0.0394 0.4246 0.1596 0.198 Uiso 1 1 calc R
C10 C -0.15514(15) 0.36042(17) 0.17840(8) 0.1181(14) Uani 1 1 d .
H10A H -0.1527 0.3619 0.1552 0.177 Uiso 1 1 calc R
H10B H -0.1811 0.3971 0.1861 0.177 Uiso 1 1 calc R
H10C H -0.1755 0.3196 0.1851 0.177 Uiso 1 1 calc R
C11 C -0.09274(17) 0.3621(2) 0.23070(8) 0.1426(16) Uani 1 1 d .
H11A H -0.0504 0.3647 0.2412 0.214 Uiso 1 1 calc R
H11B H -0.1141 0.3213 0.2365 0.214 Uiso 1 1 calc R
H11C H -0.1198 0.3988 0.2375 0.214 Uiso 1 1 calc R
C12 C 0.23067(11) 0.17198(10) 0.20588(5) 0.0385(7) Uani 1 1 d .
C13 C 0.25339(12) 0.11217(11) 0.19562(6) 0.0506(8) Uani 1 1 d .
H13A H 0.2429 0.0747 0.2077 0.061 Uiso 1 1 calc R
C14 C 0.29080(11) 0.10475(11) 0.16841(6) 0.0506(8) Uani 1 1 d .
H14A H 0.3071 0.0630 0.1631 0.061 Uiso 1 1 calc R
C15 C 0.30487(11) 0.15767(11) 0.14866(5) 0.0449(7) Uani 1 1 d .
C16 C 0.28207(12) 0.21901(11) 0.15790(6) 0.0534(8) Uani 1 1 d .
H16A H 0.2914 0.2561 0.1453 0.064 Uiso 1 1 calc R
C17 C 0.24544(11) 0.22524(11) 0.18586(5) 0.0467(7) Uani 1 1 d .
H17A H 0.2299 0.2670 0.1916 0.056 Uiso 1 1 calc R
C18 C 0.36403(14) 0.09140(13) 0.10211(7) 0.0719(10) Uani 1 1 d .
C19 C 0.41998(14) 0.05879(14) 0.12248(8) 0.0886(12) Uani 1 1 d .
H19A H 0.4031 0.0474 0.1435 0.133 Uiso 1 1 calc R
H19B H 0.4561 0.0894 0.1248 0.133 Uiso 1 1 calc R
H19C H 0.4353 0.0195 0.1117 0.133 Uiso 1 1 calc R
C20 C 0.39141(16) 0.10983(17) 0.06805(7) 0.1036(13) Uani 1 1 d .
H20A H 0.3569 0.1300 0.0554 0.155 Uiso 1 1 calc R
H20B H 0.4067 0.0705 0.0573 0.155 Uiso 1 1 calc R
H20C H 0.4276 0.1404 0.0704 0.155 Uiso 1 1 calc R
C21 C 0.30310(13) 0.04543(14) 0.09803(8) 0.0866(11) Uani 1 1 d .
H21A H 0.2860 0.0339 0.1190 0.130 Uiso 1 1 calc R
H21B H 0.3161 0.0059 0.0867 0.130 Uiso 1 1 calc R
H21C H 0.2695 0.0680 0.0858 0.130 Uiso 1 1 calc R
C22 C 0.22697(10) 0.23057(11) 0.26074(5) 0.0433(7) Uani 1 1 d .
C23 C 0.28938(10) 0.25534(12) 0.25509(6) 0.0572(9) Uani 1 1 d .
H23A H 0.3102 0.2462 0.2355 0.069 Uiso 1 1 calc R
C24 C 0.32200(11) 0.29379(13) 0.27807(6) 0.0611(9) Uani 1 1 d .
H24A H 0.3643 0.3096 0.2736 0.073 Uiso 1 1 calc R
C25 C 0.29275(12) 0.30888(11) 0.30737(6) 0.0507(8) Uani 1 1 d .
C26 C 0.22906(11) 0.28550(10) 0.31316(6) 0.0487(8) Uani 1 1 d .
H26A H 0.2075 0.2963 0.3324 0.058 Uiso 1 1 calc R
C27 C 0.19890(11) 0.24766(11) 0.29120(6) 0.0453(7) Uani 1 1 d .
H27A H 0.1569 0.2314 0.2961 0.054 Uiso 1 1 calc R
C28 C 0.39953(13) 0.36896(14) 0.33077(8) 0.0944(11) Uani 1 1 d .
C29 C 0.41277(15) 0.39614(16) 0.36594(7) 0.1021(13) Uani 1 1 d .
H29A H 0.4581 0.4103 0.3677 0.153 Uiso 1 1 calc R
H29B H 0.4044 0.3617 0.3815 0.153 Uiso 1 1 calc R
H29C H 0.3839 0.4330 0.3701 0.153 Uiso 1 1 calc R
C30 C 0.41164(15) 0.42100(15) 0.30459(8) 0.1038(13) Uani 1 1 d .
H30A H 0.4029 0.4021 0.2837 0.156 Uiso 1 1 calc R
H30B H 0.4569 0.4356 0.3056 0.156 Uiso 1 1 calc R
H30C H 0.3827 0.4581 0.3081 0.156 Uiso 1 1 calc R
C31 C 0.44183(16) 0.30541(16) 0.32574(10) 0.1398(16) Uani 1 1 d .
H31A H 0.4343 0.2882 0.3043 0.210 Uiso 1 1 calc R
H31B H 0.4294 0.2727 0.3415 0.210 Uiso 1 1 calc R
H31C H 0.4879 0.3160 0.3282 0.210 Uiso 1 1 calc R
C32 C 0.17194(10) 0.12336(10) 0.25656(5) 0.0369(7) Uani 1 1 d .
C33 C 0.22250(11) 0.08108(11) 0.26691(5) 0.0451(7) Uani 1 1 d .
H33A H 0.2661 0.0908 0.2613 0.054 Uiso 1 1 calc R
C34 C 0.20968(11) 0.02523(11) 0.28519(5) 0.0482(8) Uani 1 1 d .
H34A H 0.2441 -0.0032 0.2909 0.058 Uiso 1 1 calc R
C35 C 0.14408(12) 0.01131(11) 0.29525(5) 0.0462(8) Uani 1 1 d .
C36 C 0.09438(11) 0.05545(11) 0.28588(6) 0.0520(8) Uani 1 1 d .
H36A H 0.0511 0.0483 0.2929 0.062 Uiso 1 1 calc R
C37 C 0.10783(11) 0.10911(10) 0.26659(5) 0.0416(7) Uani 1 1 d .
H37A H 0.0733 0.1366 0.2601 0.050 Uiso 1 1 calc R
C38 C 0.06510(12) -0.07788(13) 0.32287(6) 0.0686(9) Uani 1 1 d .
C39 C 0.02831(14) -0.03392(15) 0.34687(7) 0.0885(12) Uani 1 1 d .
H39A H 0.0541 -0.0295 0.3663 0.133 Uiso 1 1 calc R
H39B H -0.0138 -0.0536 0.3520 0.133 Uiso 1 1 calc R
H39C H 0.0214 0.0090 0.3374 0.133 Uiso 1 1 calc R
C40 C 0.02664(14) -0.08712(16) 0.29111(7) 0.1044(12) Uani 1 1 d .
H40A H -0.0158 -0.1066 0.2957 0.157 Uiso 1 1 calc R
H40B H 0.0512 -0.1158 0.2769 0.157 Uiso 1 1 calc R
H40C H 0.0205 -0.0448 0.2809 0.157 Uiso 1 1 calc R
C41 C 0.07676(15) -0.14422(14) 0.33723(7) 0.0913(11) Uani 1 1 d .
H41A H 0.1008 -0.1395 0.3572 0.137 Uiso 1 1 calc R
H41B H 0.1020 -0.1708 0.3224 0.137 Uiso 1 1 calc R
H41C H 0.0350 -0.1653 0.3414 0.137 Uiso 1 1 calc R
C42 C -0.0279(2) 0.3091(2) 0.00223(9) 0.161(2) Uani 1 1 d .
C43 C -0.04582(15) 0.32095(16) 0.03732(8) 0.0894(12) Uani 1 1 d .
C44 C -0.07079(16) 0.38317(16) 0.04355(8) 0.0951(13) Uani 1 1 d .
H44A H -0.0718 0.4145 0.0270 0.114 Uiso 1 1 calc R
C45 C -0.09396(15) 0.39945(15) 0.07347(8) 0.0876(11) Uani 1 1 d .
C46 C -0.1370(2) 0.46690(16) 0.08502(13) 0.232(2) Uani 1 1 d .
C47 C 0.14899(19) 0.36441(18) 0.12332(11) 0.1371(19) Uani 1 1 d .
C48 C 0.10233(14) 0.31035(14) 0.11646(8) 0.0834(11) Uani 1 1 d .
C49 C 0.12267(15) 0.24859(15) 0.10712(9) 0.0976(13) Uani 1 1 d .
H49A H 0.1676 0.2425 0.1030 0.117 Uiso 1 1 calc R
C50 C 0.08327(14) 0.19706(14) 0.10353(7) 0.0729(10) Uani 1 1 d .
C51 C 0.11693(15) 0.13114(18) 0.09570(13) 0.145(2) Uani 1 1 d .
C52 C 0.3924(2) 0.40819(19) 0.19210(9) 0.1506(19) Uani 1 1 d .
C53 C 0.41373(15) 0.33973(14) 0.18015(8) 0.0878(11) Uani 1 1 d .
C54 C 0.44008(15) 0.29327(14) 0.20153(7) 0.0861(11) Uani 1 1 d .
H54A H 0.4440 0.3036 0.2234 0.103 Uiso 1 1 calc R
C55 C 0.45992(15) 0.23354(15) 0.19067(8) 0.0905(11) Uani 1 1 d .
C56 C 0.4797(2) 0.1898(2) 0.21476(12) 0.161(2) Uani 1 1 d .
C57 C 0.6453(2) 0.35461(19) 0.12984(11) 0.1417(19) Uani 1 1 d .
C58 C 0.59638(15) 0.30708(13) 0.12095(8) 0.0784(11) Uani 1 1 d .
C59 C 0.62018(15) 0.25155(14) 0.11097(9) 0.0944(13) Uani 1 1 d .
H59A H 0.6659 0.2457 0.1113 0.113 Uiso 1 1 calc R
C60 C 0.58104(14) 0.20020(14) 0.09982(7) 0.0791(10) Uani 1 1 d .
C61 C 0.6249(2) 0.13551(19) 0.09251(13) 0.341(2) Uani 1 1 d .
F1 F -0.0741(2) 0.27247(19) -0.01093(6) 0.273(2) Uani 1 1 d .
F2 F 0.02299(14) 0.2804(2) -0.00206(6) 0.2953(17) Uani 1 1 d .
F3 F -0.02974(16) 0.35808(17) -0.01694(6) 0.2341(15) Uani 1 1 d .
F4 F -0.1952(2) 0.45902(16) 0.08251(15) 0.350(3) Uani 1 1 d .
F5 F -0.1025(3) 0.49981(12) 0.09690(9) 0.355(2) Uani 1 1 d .
F6 F -0.1303(2) 0.50210(12) 0.05467(8) 0.2557(18) Uani 1 1 d .
F7 F 0.14136(14) 0.38648(13) 0.15412(8) 0.2311(13) Uani 1 1 d .
F8 F 0.21039(12) 0.35044(12) 0.11837(11) 0.245(2) Uani 1 1 d .
F9 F 0.14231(13) 0.41599(10) 0.10543(7) 0.1667(11) Uani 1 1 d .
F10 F 0.14173(14) 0.10132(11) 0.12225(8) 0.2112(14) Uani 1 1 d .
F11 F 0.08091(12) 0.08850(11) 0.08530(9) 0.2459(15) Uani 1 1 d .
F12 F 0.17077(12) 0.13858(13) 0.07901(8) 0.2099(13) Uani 1 1 d .
F13 F 0.4247(2) 0.45240(12) 0.18232(8) 0.2813(19) Uani 1 1 d .
F14 F 0.33866(18) 0.43082(18) 0.17919(10) 0.4251(17) Uani 1 1 d .
F15 F 0.3913(2) 0.41458(12) 0.22139(6) 0.2610(19) Uani 1 1 d .
F16 F 0.4381(2) 0.14250(16) 0.22175(9) 0.306(2) Uani 1 1 d .
F17 F 0.48789(18) 0.20766(16) 0.24564(6) 0.2558(17) Uani 1 1 d .
F18 F 0.52438(16) 0.14853(18) 0.21086(7) 0.2825(15) Uani 1 1 d .
F19 F 0.64594(15) 0.40665(13) 0.10862(9) 0.2352(16) Uani 1 1 d .
F20 F 0.63527(14) 0.38697(14) 0.15580(7) 0.2341(13) Uani 1 1 d .
F21 F 0.70673(11) 0.34277(13) 0.13052(9) 0.2207(16) Uani 1 1 d .
F22 F 0.59825(17) 0.08442(11) 0.09851(8) 0.2265(15) Uani 1 1 d .
F23 F 0.58013(19) 0.11958(14) 0.05789(10) 0.3349(19) Uani 1 1 d .
F24 F 0.66334(13) 0.14508(14) 0.06883(10) 0.2895(17) Uani 1 1 d .

loop_
_atom_site_aniso_label
_atom_site_aniso_U_11
_atom_site_aniso_U_22
_atom_site_aniso_U_33
_atom_site_aniso_U_23
_atom_site_aniso_U_13
_atom_site_aniso_U_12
Mn1 0.0738(2) 0.0734(3) 0.0473(2) -0.0005(2) -0.0143(2) 0.0126(2)
Mn2 0.0736(2) 0.0630(2) 0.0495(2) 0.0039(2) 0.0155(2) 0.0009(2)
O1 0.0738(10) 0.0778(11) 0.0386(9) -0.0011(9) -0.0185(8) 0.0101(9)
O2 0.0781(11) 0.0645(10) 0.0511(11) 0.0156(9) 0.0167(9) -0.0067(9)
O3 0.0936(12) 0.0689(11) 0.0428(10) -0.0262(9) 0.0019(9) -0.0070(10)
O4 0.0657(10) 0.0692(11) 0.0521(11) 0.0120(9) -0.0063(9) 0.0050(9)
O5 0.1098(14) 0.1178(15) 0.0417(11) 0.0055(11) 0.0012(10) 0.0203(13)
O6 0.1353(15) 0.0773(12) 0.0475(12) 0.0082(10) -0.0165(11) 0.0318(11)
O7 0.1003(14) 0.0741(12) 0.0882(14) -0.0085(11) -0.0104(12) -0.0101(11)
O8 0.0645(11) 0.0712(11) 0.0949(15) -0.0084(11) -0.0015(11) 0.0150(9)
O9 0.1144(14) 0.0787(12) 0.0456(11) -0.0038(10) 0.0192(11) 0.0093(11)
O10 0.1120(14) 0.0979(14) 0.0490(12) -0.0014(10) 0.0032(11) 0.0064(12)
O11 0.0975(14) 0.0833(12) 0.0766(14) -0.0070(11) 0.0064(12) -0.0007(11)
O12 0.0830(12) 0.0791(12) 0.0719(13) 0.0152(10) 0.0276(10) 0.0130(10)
N1 0.0720(13) 0.0779(14) 0.0420(13) -0.0030(11) -0.0073(11) 0.0111(12)
N2 0.0829(14) 0.0497(11) 0.0388(12) -0.0029(10) 0.0058(11) -0.0037(11)
N3 0.0663(13) 0.0668(13) 0.0568(14) -0.0139(12) -0.0104(12) -0.0072(11)
N4 0.0561(11) 0.0628(12) 0.0439(12) 0.0114(11) -0.0126(10) -0.0019(11)
C1 0.0514(14) 0.0400(13) 0.0314(13) -0.0034(11) 0.0004(11) -0.0024(11)
C2 0.0544(13) 0.0435(13) 0.0220(12) 0.0000(10) -0.0020(11) -0.0072(11)
C3 0.0730(16) 0.0486(15) 0.0554(16) -0.0117(13) -0.0204(13) -0.0001(13)
C4 0.0605(15) 0.0501(14) 0.0549(15) -0.0157(12) -0.0248(13) 0.0133(13)
C5 0.0465(13) 0.0634(15) 0.0358(13) 0.0008(12) -0.0044(11) 0.0183(12)
C6 0.0531(14) 0.0482(14) 0.0338(13) 0.0003(11) -0.0169(11) -0.0046(11)
C7 0.0703(16) 0.0377(13) 0.0380(14) 0.0016(11) -0.0061(13) -0.0061(12)
C8 0.0804(17) 0.100(2) 0.069(2) -0.0205(16) -0.0272(15) 0.0527(15)
C9 0.176(3) 0.0552(18) 0.165(4) 0.006(2) -0.023(3) 0.045(2)
C10 0.115(2) 0.150(3) 0.089(3) -0.026(2) -0.022(2) 0.066(2)
C11 0.121(3) 0.247(4) 0.060(2) -0.048(2) -0.006(2) 0.088(3)
C12 0.0499(13) 0.0375(12) 0.0281(12) 0.0000(10) -0.0030(11) -0.0018(11)
C13 0.0744(16) 0.0350(12) 0.0425(15) -0.0015(11) 0.0062(13) -0.0110(12)
C14 0.0658(15) 0.0420(13) 0.0440(15) -0.0089(12) 0.0089(13) 0.0010(12)
C15 0.0559(14) 0.0532(14) 0.0255(13) -0.0041(11) 0.0030(11) -0.0059(12)
C16 0.0756(17) 0.0499(14) 0.0345(14) 0.0032(12) 0.0027(13) 0.0036(13)
C17 0.0611(15) 0.0391(12) 0.0397(14) -0.0061(11) 0.0046(12) -0.0015(12)
C18 0.0888(19) 0.0805(18) 0.0464(17) -0.0162(15) 0.0123(15) -0.0008(16)
C19 0.0795(19) 0.092(2) 0.094(2) -0.007(2) 0.0084(18) 0.0149(18)
C20 0.114(2) 0.135(3) 0.062(2) -0.025(2) 0.0301(19) -0.010(2)
C21 0.090(2) 0.091(2) 0.079(2) -0.0258(18) -0.0093(17) -0.0088(18)
C22 0.0457(13) 0.0490(13) 0.0352(12) 0.0006(11) -0.0065(11) -0.0029(12)
C23 0.0423(14) 0.0860(18) 0.0432(15) -0.0060(14) 0.0074(12) -0.0125(13)
C24 0.0448(14) 0.0840(17) 0.0546(16) -0.0294(14) 0.0056(13) -0.0269(13)
C25 0.0609(15) 0.0489(14) 0.0424(15) -0.0142(12) -0.0128(12) -0.0053(12)
C26 0.0524(14) 0.0548(14) 0.0388(14) -0.0100(12) 0.0101(12) -0.0052(13)
C27 0.0391(12) 0.0572(15) 0.0397(14) -0.0020(12) 0.0015(11) -0.0077(12)
C28 0.0610(17) 0.102(2) 0.121(2) -0.0656(17) -0.0365(17) 0.0053(16)
C29 0.099(2) 0.115(2) 0.093(2) -0.029(2) -0.0401(19) -0.011(2)
C30 0.119(2) 0.097(2) 0.096(3) -0.006(2) 0.013(2) -0.0575(18)
C31 0.080(2) 0.116(2) 0.223(4) -0.081(2) -0.054(2) 0.020(2)
C32 0.0524(13) 0.0363(12) 0.0219(11) -0.0080(10) -0.0047(10) -0.0044(11)
C33 0.0377(12) 0.0613(14) 0.0362(13) 0.0104(12) -0.0065(11) 0.0019(12)
C34 0.0448(13) 0.0605(15) 0.0393(14) 0.0052(12) -0.0095(11) 0.0082(11)
C35 0.0620(15) 0.0503(14) 0.0264(12) 0.0009(11) -0.0046(12) -0.0056(12)
C36 0.0441(13) 0.0662(16) 0.0457(15) 0.0095(13) 0.0020(12) 0.0049(13)
C37 0.0402(13) 0.0461(13) 0.0383(14) 0.0047(11) -0.0003(11) 0.0061(11)
C38 0.0610(16) 0.0819(17) 0.0629(18) 0.0370(14) -0.0042(14) -0.0191(14)
C39 0.0770(19) 0.123(2) 0.065(2) 0.0179(18) 0.0239(16) -0.0144(18)
C40 0.103(2) 0.138(2) 0.072(2) 0.0433(18) -0.0417(17) -0.0664(18)
C41 0.099(2) 0.092(2) 0.083(2) 0.0373(18) -0.0070(19) -0.0216(18)
C42 0.208(4) 0.209(4) 0.066(2) 0.012(3) 0.061(3) 0.041(3)
C43 0.0754(19) 0.120(2) 0.073(2) -0.0127(19) 0.0069(18) -0.0167(19)
C44 0.115(2) 0.099(2) 0.071(2) 0.0128(19) 0.001(2) -0.018(2)
C45 0.104(2) 0.083(2) 0.075(2) 0.0061(17) -0.0418(18) -0.0060(18)
C46 0.270(4) 0.0395(18) 0.386(5) 0.059(3) -0.232(3) -0.025(2)
C47 0.107(3) 0.115(3) 0.189(5) 0.029(3) -0.007(3) 0.006(2)
C48 0.0683(18) 0.090(2) 0.092(2) 0.0154(18) -0.0018(18) -0.0228(17)
C49 0.0760(19) 0.084(2) 0.133(3) 0.006(2) 0.009(2) 0.0189(17)
C50 0.0662(17) 0.0780(18) 0.075(2) -0.0124(16) 0.0023(16) 0.0041(16)
C51 0.0507(19) 0.104(3) 0.279(6) -0.020(3) 0.010(3) 0.0057(19)
C52 0.271(5) 0.107(3) 0.074(2) 0.004(2) 0.069(3) 0.006(3)
C53 0.103(2) 0.080(2) 0.080(2) -0.0239(17) 0.0327(18) -0.0137(17)
C54 0.116(2) 0.091(2) 0.0506(18) 0.0197(16) -0.0075(18) 0.001(2)
C55 0.0856(19) 0.092(2) 0.093(2) 0.0453(18) -0.0093(18) 0.0171(18)
C56 0.176(4) 0.168(4) 0.138(4) -0.018(3) 0.001(3) 0.034(3)
C57 0.135(3) 0.116(3) 0.174(4) -0.020(3) -0.034(3) 0.002(3)
C58 0.097(2) 0.0601(16) 0.078(2) -0.0009(16) 0.0006(18) -0.0102(17)
C59 0.0687(19) 0.0713(19) 0.143(3) 0.008(2) -0.006(2) -0.0117(16)
C60 0.0789(18) 0.0850(19) 0.073(2) 0.0137(16) 0.0236(16) 0.0328(16)
C61 0.445(4) 0.088(2) 0.490(4) -0.119(3) 0.421(3) -0.104(3)
F1 0.386(4) 0.352(4) 0.0813(19) -0.084(2) 0.009(2) -0.020(4)
F2 0.249(2) 0.549(5) 0.0878(18) 0.007(2) 0.0602(16) 0.230(2)
F3 0.290(3) 0.318(3) 0.0939(16) 0.0895(18) 0.0775(18) 0.049(3)
F4 0.289(4) 0.148(2) 0.614(9) -0.039(4) 0.000(5) 0.068(3)
F5 0.696(7) 0.0973(16) 0.271(3) -0.0821(19) -0.231(4) 0.094(3)
F6 0.426(4) 0.1376(18) 0.203(3) 0.0627(19) 0.002(3) 0.105(2)
F7 0.271(2) 0.225(2) 0.198(3) -0.003(2) -0.042(2) -0.1638(17)
F8 0.1243(19) 0.1238(17) 0.486(6) 0.029(3) -0.016(3) -0.0287(16)
F9 0.196(2) 0.0850(12) 0.219(3) 0.0494(15) -0.021(2) -0.0300(14)
F10 0.214(2) 0.1345(16) 0.285(3) 0.063(2) -0.035(2) 0.0676(16)
F11 0.1481(18) 0.1346(15) 0.455(4) -0.1563(19) -0.073(2) 0.0632(14)
F12 0.1773(19) 0.168(2) 0.285(3) 0.025(2) 0.106(2) 0.0682(16)
F13 0.522(5) 0.0844(16) 0.237(3) 0.0116(19) 0.172(3) 0.024(3)
F14 0.438(3) 0.520(3) 0.317(4) -0.265(2) -0.144(3) 0.380(2)
F15 0.545(5) 0.1418(18) 0.0961(18) -0.0397(15) 0.054(2) 0.089(3)
F16 0.393(5) 0.263(3) 0.262(3) 0.183(2) -0.053(3) -0.014(3)
F17 0.448(4) 0.234(3) 0.0858(18) 0.0087(18) -0.081(2) 0.114(3)
F18 0.339(3) 0.387(3) 0.122(2) 0.083(2) 0.013(2) 0.233(2)
F19 0.235(2) 0.1704(19) 0.300(4) 0.016(2) -0.045(3) -0.1090(18)
F20 0.228(2) 0.278(2) 0.197(3) -0.1306(19) 0.031(2) -0.1338(19)
F21 0.0930(16) 0.197(2) 0.372(4) -0.091(3) -0.049(2) 0.0023(17)
F22 0.359(3) 0.0876(14) 0.233(3) 0.0533(16) 0.118(3) 0.0576(19)
F23 0.394(3) 0.196(2) 0.415(4) -0.095(2) 0.154(3) 0.147(2)
F24 0.1786(19) 0.168(2) 0.522(4) -0.107(3) 0.199(2) -0.0046(18)

loop_
_atom_type_symbol
_atom_type_description
_atom_type_scat_dispersion_real
_atom_type_scat_dispersion_imag
_atom_type_scat_source
C C 0.0033 0.0016 'International Tables Vol C Tables 4.2.6.8 and 6.1.1.4'
H H 0.0000 0.0000 'International Tables Vol C Tables 4.2.6.8 and 6.1.1.4'
N N 0.0061 0.0033 'International Tables Vol C Tables 4.2.6.8 and 6.1.1.4'
O O 0.0106 0.0060 'International Tables Vol C Tables 4.2.6.8 and 6.1.1.4'
F F 0.0171 0.0103 'International Tables Vol C Tables 4.2.6.8 and 6.1.1.4'
Mn Mn 0.3368 0.7283 'International Tables Vol C Tables 4.2.6.8 and 6.1.1.4'

loop_
_geom_angle_atom_site_label_1
_geom_angle_atom_site_label_2
_geom_angle_atom_site_label_3
_geom_angle
_geom_angle_site_symmetry_1
_geom_angle_site_symmetry_3
O3 Mn1 O1 81.80(7) 4_454 .
O3 Mn1 O5 90.99(7) 4_454 .
O1 Mn1 O5 172.11(7) . .
O3 Mn1 O6 97.47(7) 4_454 .
O1 Mn1 O6 95.37(7) . .
O5 Mn1 O6 82.34(7) . .
O3 Mn1 O8 95.28(7) 4_454 .
O1 Mn1 O8 99.84(7) . .
O5 Mn1 O8 83.95(8) . .
O6 Mn1 O8 161.39(8) . .
O3 Mn1 O7 170.49(7) 4_454 .
O1 Mn1 O7 90.22(7) . .
O5 Mn1 O7 97.24(8) . .
O6 Mn1 O7 88.39(7) . .
O8 Mn1 O7 80.91(7) . .
O4 Mn2 O2 83.51(6) 4_554 .
O4 Mn2 O9 94.35(7) 4_554 .
O2 Mn2 O9 98.31(7) . .
O4 Mn2 O10 173.18(7) 4_554 .
O2 Mn2 O10 90.59(7) . .
O9 Mn2 O10 83.08(7) . .
O4 Mn2 O12 98.38(7) 4_554 .
O2 Mn2 O12 96.75(7) . .
O9 Mn2 O12 161.26(8) . .
O10 Mn2 O12 85.68(7) . .
O4 Mn2 O11 90.00(7) 4_554 .
O2 Mn2 O11 173.18(7) . .
O9 Mn2 O11 84.24(7) . .
O10 Mn2 O11 96.01(8) . .
O12 Mn2 O11 82.07(7) . .
N1 O1 Mn1 128.48(14) . .
N2 O2 Mn2 128.27(14) . .
N3 O3 Mn1 131.11(14) . 3
N4 O4 Mn2 129.87(14) . 3_545
C43 O5 Mn1 128.13(19) . .
C45 O6 Mn1 128.34(19) . .
C48 O7 Mn1 129.13(18) . .
C50 O8 Mn1 127.69(17) . .
C53 O9 Mn2 126.54(19) . .
C55 O10 Mn2 125.49(19) . .
C58 O11 Mn2 128.42(17) . .
C60 O12 Mn2 127.94(18) . .
O1 N1 C5 115.83(19) . .
O1 N1 C8 118.96(19) . .
C5 N1 C8 125.1(2) . .
O2 N2 C15 117.23(18) . .
O2 N2 C18 116.03(19) . .
C15 N2 C18 126.72(19) . .
O3 N3 C25 115.91(19) . .
O3 N3 C28 118.0(2) . .
C25 N3 C28 126.0(2) . .
O4 N4 C35 115.76(18) . .
O4 N4 C38 117.29(18) . .
C35 N4 C38 126.92(19) . .
C12 C1 C2 104.72(17) . .
C12 C1 C22 111.74(17) . .
C2 C1 C22 112.60(17) . .
C12 C1 C32 114.05(17) . .
C2 C1 C32 110.53(17) . .
C22 C1 C32 103.44(17) . .
C3 C2 C7 115.7(2) . .
C3 C2 C1 124.92(19) . .
C7 C2 C1 119.25(18) . .
C4 C3 C2 122.9(2) . .
C3 C4 C5 119.8(2) . .
C6 C5 C4 119.7(2) . .
C6 C5 N1 118.0(2) . .
C4 C5 N1 122.2(2) . .
C7 C6 C5 120.5(2) . .
C6 C7 C2 121.3(2) . .
C9 C8 N1 109.0(2) . .
C9 C8 C11 112.1(3) . .
N1 C8 C11 109.9(2) . .
C9 C8 C10 114.7(3) . .
N1 C8 C10 105.8(2) . .
C11 C8 C10 105.0(2) . .
C13 C12 C17 115.5(2) . .
C13 C12 C1 127.18(19) . .
C17 C12 C1 117.32(18) . .
C12 C13 C14 122.8(2) . .
C13 C14 C15 121.2(2) . .
C14 C15 C16 117.8(2) . .
C14 C15 N2 124.7(2) . .
C16 C15 N2 117.4(2) . .
C15 C16 C17 119.6(2) . .
C16 C17 C12 122.9(2) . .
N2 C18 C21 109.8(2) . .
N2 C18 C19 106.0(2) . .
C21 C18 C19 112.4(2) . .
N2 C18 C20 110.1(2) . .
C21 C18 C20 109.1(2) . .
C19 C18 C20 109.4(2) . .
C23 C22 C27 115.3(2) . .
C23 C22 C1 123.5(2) . .
C27 C22 C1 121.26(19) . .
C22 C23 C24 121.4(2) . .
C25 C24 C23 121.2(2) . .
C24 C25 C26 118.1(2) . .
C24 C25 N3 122.2(2) . .
C26 C25 N3 119.7(2) . .
C27 C26 C25 120.0(2) . .
C26 C27 C22 124.0(2) . .
C30 C28 C31 112.7(3) . .
C30 C28 N3 110.3(2) . .
C31 C28 N3 107.7(2) . .
C30 C28 C29 112.7(2) . .
C31 C28 C29 108.5(3) . .
N3 C28 C29 104.5(2) . .
C37 C32 C33 117.57(19) . .
C37 C32 C1 122.42(18) . .
C33 C32 C1 119.90(18) . .
C34 C33 C32 121.9(2) . .
C33 C34 C35 119.8(2) . .
C36 C35 C34 117.7(2) . .
C36 C35 N4 123.8(2) . .
C34 C35 N4 118.6(2) . .
C37 C36 C35 121.5(2) . .
C36 C37 C32 121.4(2) . .
C41 C38 C39 110.1(2) . .
C41 C38 N4 108.4(2) . .
C39 C38 N4 109.7(2) . .
C41 C38 C40 108.2(2) . .
C39 C38 C40 112.3(2) . .
N4 C38 C40 108.1(2) . .
F2 C42 F3 108.2(4) . .
F2 C42 F1 106.1(4) . .
F3 C42 F1 99.3(4) . .
F2 C42 C43 115.2(4) . .
F3 C42 C43 117.9(4) . .
F1 C42 C43 108.4(3) . .
O5 C43 C44 129.0(3) . .
O5 C43 C42 116.8(3) . .
C44 C43 C42 114.2(3) . .
C45 C44 C43 121.0(3) . .
O6 C45 C44 129.1(3) . .
O6 C45 C46 101.4(3) . .
C44 C45 C46 129.0(3) . .
F5 C46 F4 139.3(6) . .
F5 C46 F6 91.7(4) . .
F4 C46 F6 94.8(4) . .
F5 C46 C45 107.0(4) . .
F4 C46 C45 112.2(3) . .
F6 C46 C45 95.9(3) . .
F9 C47 F8 100.8(3) . .
F9 C47 F7 105.1(3) . .
F8 C47 F7 109.3(4) . .
F9 C47 C48 115.1(3) . .
F8 C47 C48 115.1(3) . .
F7 C47 C48 110.6(3) . .
O7 C48 C49 124.4(3) . .
O7 C48 C47 113.0(3) . .
C49 C48 C47 122.6(3) . .
C50 C49 C48 124.8(3) . .
O8 C50 C49 129.9(3) . .
O8 C50 C51 113.8(2) . .
C49 C50 C51 116.3(3) . .
F11 C51 F12 113.5(4) . .
F11 C51 F10 101.2(3) . .
F12 C51 F10 99.9(3) . .
F11 C51 C50 115.4(3) . .
F12 C51 C50 112.6(3) . .
F10 C51 C50 112.5(4) . .
F13 C52 F15 105.8(4) . .
F13 C52 F14 93.2(4) . .
F15 C52 F14 110.9(4) . .
F13 C52 C53 114.8(4) . .
F15 C52 C53 115.0(3) . .
F14 C52 C53 115.0(4) . .
O9 C53 C54 128.4(3) . .
O9 C53 C52 110.8(3) . .
C54 C53 C52 120.8(3) . .
C55 C54 C53 120.4(3) . .
O10 C55 C54 131.1(3) . .
O10 C55 C56 114.1(3) . .
C54 C55 C56 114.6(3) . .
F18 C56 F16 90.3(4) . .
F18 C56 F17 102.4(4) . .
F16 C56 F17 93.8(4) . .
F18 C56 C55 123.0(4) . .
F16 C56 C55 116.0(4) . .
F17 C56 C55 123.2(4) . .
F21 C57 F20 103.6(4) . .
F21 C57 F19 98.7(3) . .
F20 C57 F19 98.4(3) . .
F21 C57 C58 124.0(3) . .
F20 C57 C58 116.9(4) . .
F19 C57 C58 111.0(4) . .
O11 C58 C59 129.1(3) . .
O11 C58 C57 116.6(3) . .
C59 C58 C57 114.2(3) . .
C58 C59 C60 123.1(3) . .
O12 C60 C59 128.4(3) . .
O12 C60 C61 119.7(3) . .
C59 C60 C61 110.9(3) . .
F22 C61 F24 124.9(4) . .
F22 C61 C60 114.6(4) . .
F24 C61 C60 111.1(3) . .
F22 C61 F23 76.9(3) . .
F24 C61 F23 73.1(3) . .
C60 C61 F23 91.1(3) . .

loop_
_geom_bond_atom_site_label_1
_geom_bond_atom_site_label_2
_geom_bond_distance
_geom_bond_site_symmetry_2
Mn1 O3 2.0957(17) 4_454
Mn1 O1 2.1051(16) .
Mn1 O5 2.1307(18) .
Mn1 O6 2.1315(18) .
Mn1 O8 2.1474(17) .
Mn1 O7 2.162(2) .
Mn2 O4 2.0977(17) 4_554
Mn2 O2 2.0976(17) .
Mn2 O9 2.1054(18) .
Mn2 O10 2.1171(19) .
Mn2 O12 2.1271(18) .
Mn2 O11 2.143(2) .
O1 N1 1.302(3) .
O2 N2 1.289(2) .
O3 N3 1.292(3) .
O3 Mn1 2.0957(17) 3
O4 N4 1.288(2) .
O4 Mn2 2.0976(17) 3_545
O5 C43 1.272(4) .
O6 C45 1.263(4) .
O7 C48 1.279(3) .
O8 C50 1.220(3) .
O9 C53 1.234(4) .
O10 C55 1.222(4) .
O11 C58 1.267(4) .
O12 C60 1.259(3) .
N1 C5 1.451(3) .
N1 C8 1.510(3) .
N2 C15 1.403(3) .
N2 C18 1.533(3) .
N3 C25 1.413(3) .
N3 C28 1.563(3) .
N4 C35 1.441(3) .
N4 C38 1.531(3) .
C1 C12 1.537(3) .
C1 C2 1.544(3) .
C1 C22 1.548(3) .
C1 C32 1.556(3) .
C2 C3 1.402(3) .
C2 C7 1.413(3) .
C3 C4 1.337(3) .
C4 C5 1.388(3) .
C5 C6 1.366(3) .
C6 C7 1.362(3) .
C8 C9 1.498(4) .
C8 C11 1.565(4) .
C8 C10 1.582(4) .
C12 C13 1.358(3) .
C12 C17 1.387(3) .
C13 C14 1.360(3) .
C14 C15 1.372(3) .
C15 C16 1.374(3) .
C16 C17 1.375(3) .
C18 C21 1.549(4) .
C18 C19 1.553(4) .
C18 C20 1.554(4) .
C22 C23 1.374(3) .
C22 C27 1.420(3) .
C23 C24 1.390(3) .
C24 C25 1.379(3) .
C25 C26 1.389(3) .
C26 C27 1.331(3) .
C28 C30 1.525(4) .
C28 C31 1.554(4) .
C28 C29 1.573(4) .
C32 C37 1.388(3) .
C32 C33 1.396(3) .
C33 C34 1.380(3) .
C34 C35 1.415(3) .
C35 C36 1.395(3) .
C36 C37 1.370(3) .
C38 C41 1.482(4) .
C38 C39 1.522(4) .
C38 C40 1.533(4) .
C42 F2 1.192(5) .
C42 F3 1.266(5) .
C42 F1 1.308(6) .
C42 C43 1.510(5) .
C43 C44 1.376(4) .
C44 C45 1.360(4) .
C45 C46 1.683(5) .
C46 F5 1.079(6) .
C46 F4 1.189(6) .
C46 F6 1.445(6) .
C47 F9 1.282(4) .
C47 F8 1.287(4) .
C47 F7 1.354(5) .
C47 C48 1.468(5) .
C48 C49 1.367(4) .
C49 C50 1.317(4) .
C50 C51 1.528(4) .
C51 F11 1.205(4) .
C51 F12 1.294(5) .
C51 F10 1.346(5) .
C52 F13 1.175(5) .
C52 F15 1.215(4) .
C52 F14 1.291(6) .
C52 C53 1.528(5) .
C53 C54 1.392(4) .
C54 C55 1.346(4) .
C55 C56 1.387(6) .
C56 F18 1.237(6) .
C56 F16 1.303(6) .
C56 F17 1.334(6) .
C57 F21 1.262(5) .
C57 F20 1.270(5) .
C57 F19 1.366(5) .
C57 C58 1.424(5) .
C58 C59 1.286(4) .
C59 C60 1.381(4) .
C60 C61 1.605(5) .
C61 F22 1.188(5) .
C61 F24 1.262(6) .
C61 F23 1.719(7) .
